data_4031096
loop_
_publ_author_name
'Murugavel, Govindarasu'
'Punniyamurthy, Tharmalingam'

_publ_section_title
;
 Microwave-Assisted Copper-Catalyzed Four-Component Tandem Synthesis of
 3-N-Sulfonylamidine Coumarins.
;
_journal_issue 12
_journal_name_full 'The Journal of organic chemistry'
_journal_page_first 6291
_journal_page_last 6299
_journal_paper_doi 10.1021/acs.joc.5b00738
_journal_volume 80
_journal_year 2015
_chemical_formula_moiety 'C25 H32 N2 O5 S'
_chemical_formula_sum 'C25 H32 N2 O5 S'
_chemical_formula_weight 472.59
_chemical_name_systematic
; 
 ? 
;
_space_group_IT_number 14
_symmetry_cell_setting monoclinic
_symmetry_space_group_name_Hall '-P 2ybc'
_symmetry_space_group_name_H-M 'P 1 21/c 1'
_atom_sites_solution_hydrogens geom
_atom_sites_solution_primary direct
_atom_sites_solution_secondary difmap
_audit_creation_method SHELXL-97
_cell_angle_alpha 90.00
_cell_angle_beta 91.266(8)
_cell_angle_gamma 90.00
_cell_formula_units_Z 4
_cell_length_a 8.2829(12)
_cell_length_b 10.0890(15)
_cell_length_c 30.145(4)
_cell_measurement_temperature 298(2)
_cell_measurement_theta_max 28.5
_cell_measurement_theta_min 2.13
_cell_volume 2518.5(6)
_computing_cell_refinement 'Bruker SMART'
_computing_data_collection 'Bruker SMART'
_computing_data_reduction 'Bruker SAINT'
_computing_molecular_graphics 'Bruker SHELXTL'
_computing_publication_material 'Bruker SHELXTL'
_computing_structure_refinement 'SHELXL-97 (Sheldrick, 1997)'
_computing_structure_solution 'SHELXS-97 (Sheldrick, 1990)'
_diffrn_ambient_temperature 298(2)
_diffrn_measured_fraction_theta_full 0.997
_diffrn_measured_fraction_theta_max 0.997
_diffrn_measurement_device_type 'CCD area detector'
_diffrn_measurement_method 'phi and omega scans'
_diffrn_radiation_monochromator graphite
_diffrn_radiation_source 'fine-focus sealed tube'
_diffrn_radiation_type MoK\a
_diffrn_radiation_wavelength 0.71073
_diffrn_reflns_av_R_equivalents 0.0283
_diffrn_reflns_av_sigmaI/netI 0.0321
_diffrn_reflns_limit_h_max 10
_diffrn_reflns_limit_h_min -10
_diffrn_reflns_limit_k_max 13
_diffrn_reflns_limit_k_min -12
_diffrn_reflns_limit_l_max 31
_diffrn_reflns_limit_l_min -39
_diffrn_reflns_number 23439
_diffrn_reflns_theta_full 28.50
_diffrn_reflns_theta_max 28.50
_diffrn_reflns_theta_min 2.13
_exptl_absorpt_coefficient_mu 0.165
_exptl_absorpt_correction_T_max 0.968
_exptl_absorpt_correction_T_min 0.936
_exptl_absorpt_correction_type multi-scan
_exptl_absorpt_process_details SADABS
_exptl_crystal_colour colorless
_exptl_crystal_density_diffrn 1.246
_exptl_crystal_density_method 'not measured'
_exptl_crystal_description block
_exptl_crystal_F_000 1008.0
_exptl_crystal_size_max 0.40
_exptl_crystal_size_mid 0.35
_exptl_crystal_size_min 0.20
_refine_diff_density_max 0.266
_refine_diff_density_min -0.279
_refine_diff_density_rms 0.040
_refine_ls_extinction_method none
_refine_ls_goodness_of_fit_ref 1.043
_refine_ls_hydrogen_treatment mixed
_refine_ls_matrix_type full
_refine_ls_number_parameters 356
_refine_ls_number_reflns 5919
_refine_ls_number_restraints 0
_refine_ls_restrained_S_all 1.043
_refine_ls_R_factor_all 0.0672
_refine_ls_R_factor_gt 0.0459
_refine_ls_shift/su_max 0.001
_refine_ls_shift/su_mean 0.000
_refine_ls_structure_factor_coef Fsqd
_refine_ls_weighting_details 'calc w=1/[\s^2^(Fo^2^)+(0.0749P)^2^+0.3230P] where P=(Fo^2^+2Fc^2^)/3'
_refine_ls_weighting_scheme calc
_refine_ls_wR_factor_gt 0.1239
_refine_ls_wR_factor_ref 0.1365
_reflns_number_gt 4360
_reflns_number_total 6354
_reflns_threshold_expression >2sigma(I)
_cod_data_source_file jo5b00738_si_001.cif
_cod_data_source_block platon
_cod_depositor_comments
;
The following automatic conversions were performed:

'_symmetry_cell_setting' value 'Monoclinic' changed to 'monoclinic'
according to
/usr/data/users/saulius/crontab/automatic-downloads/rss-feeds/ACS/lib/dictionaries/cif_core.dic
dictionary named 'cif_core.dic' version 2.4.2 from 2011-04-26.

Automatic conversion script
Id: cif_fix_values 3271 2015-04-21 07:52:19Z andrius 

 Adding full bibliography for 4031096--4031097.cif.
;
_cod_original_sg_symbol_H-M 'P 21/c'
_cod_database_code 4031096

loop_
_symmetry_equiv_pos_as_xyz
'x, y, z'
'-x, y+1/2, -z+1/2'
'-x, -y, -z'
'x, -y-1/2, z-1/2'

loop_
_atom_site_label
_atom_site_type_symbol
_atom_site_fract_x
_atom_site_fract_y
_atom_site_fract_z
_atom_site_U_iso_or_equiv
_atom_site_adp_type
_atom_site_occupancy
_atom_site_symmetry_multiplicity
_atom_site_calc_flag
_atom_site_refinement_flags
S1 S 0.63433(5) 0.38526(4) 0.090695(14) 0.03877(13) Uani 1 1 d .
O18 O 0.59126(17) 0.30858(13) 0.12856(4) 0.0545(3) Uani 1 1 d .
O19 O 0.52388(16) 0.48711(14) 0.07674(5) 0.0569(4) Uani 1 1 d .
O20 O 0.5556(2) 0.73365(15) 0.24808(5) 0.0633(4) Uani 1 1 d .
O21 O 0.75224(19) 0.32124(14) 0.23011(5) 0.0609(4) Uani 1 1 d .
O22 O 0.94054(16) 0.27776(12) 0.18082(4) 0.0514(3) Uani 1 1 d .
N11 N 0.81401(16) 0.44469(14) 0.09357(4) 0.0372(3) Uani 1 1 d .
N12 N 1.03659(15) 0.53267(13) 0.12729(4) 0.0355(3) Uani 1 1 d .
C26 C 0.5565(3) 0.9181(2) 0.19819(8) 0.0557(5) Uani 1 1 d .
C27 C 0.6790(2) 0.70834(17) 0.17929(6) 0.0396(4) Uani 1 1 d .
C28 C 0.5956(2) 0.78831(17) 0.20888(6) 0.0439(4) Uani 1 1 d .
C29 C 0.7169(3) 0.76299(19) 0.13861(7) 0.0545(5) Uani 1 1 d .
C30 C 0.6769(3) 0.8916(2) 0.12814(8) 0.0652(6) Uani 1 1 d .
C31 C 0.5976(3) 0.9695(2) 0.15827(8) 0.0622(6) Uani 1 1 d .
C32 C 0.7177(2) 0.57358(17) 0.19272(6) 0.0381(4) Uani 1 1 d .
C33 C 0.80800(19) 0.47970(15) 0.17376(5) 0.0342(3) Uani 1 1 d .
C34 C 0.6563(2) 0.27361(16) 0.04655(6) 0.0398(4) Uani 1 1 d .
C35 C 0.5710(2) 0.2914(2) 0.00719(7) 0.0509(5) Uani 1 1 d .
C36 C 0.5879(3) 0.1991(2) -0.02632(7) 0.0614(6) Uani 1 1 d .
C37 C 0.6872(3) 0.0908(2) -0.02127(7) 0.0588(5) Uani 1 1 d .
C38 C 0.7718(3) 0.0760(2) 0.01810(8) 0.0613(6) Uani 1 1 d .
C39 C 0.7582(3) 0.16576(19) 0.05206(7) 0.0516(5) Uani 1 1 d .
C40 C 0.7068(4) -0.0089(3) -0.05806(9) 0.0921(9) Uani 1 1 d .
H40A H 0.7863 -0.0736 -0.0492 0.138 Uiso 1 1 calc R
H40B H 0.7412 0.0357 -0.0844 0.138 Uiso 1 1 calc R
H40C H 0.6055 -0.0523 -0.0640 0.138 Uiso 1 1 calc R
C41 C 1.0457(3) 0.6247(3) 0.05111(7) 0.0787(8) Uani 1 1 d .
H41A H 0.9390 0.5943 0.0433 0.118 Uiso 1 1 calc R
H41B H 1.1098 0.6276 0.0250 0.118 Uiso 1 1 calc R
H41C H 1.0395 0.7119 0.0638 0.118 Uiso 1 1 calc R
C42 C 1.1471(3) 0.3915(3) 0.06748(8) 0.0755(7) Uani 1 1 d .
H42A H 1.1902 0.3365 0.0909 0.113 Uiso 1 1 calc R
H42B H 1.2211 0.3934 0.0434 0.113 Uiso 1 1 calc R
H42C H 1.0454 0.3562 0.0572 0.113 Uiso 1 1 calc R
C43 C 1.1229(2) 0.5304(2) 0.08475(6) 0.0541(5) Uani 1 1 d .
C44 C 1.1272(2) 0.58664(18) 0.16618(6) 0.0447(4) Uani 1 1 d .
H44 H 1.0538 0.5864 0.1912 0.054 Uiso 1 1 calc R
C45 C 1.1776(3) 0.7286(2) 0.15865(9) 0.0755(7) Uani 1 1 d .
H45A H 1.2592 0.7314 0.1366 0.113 Uiso 1 1 calc R
H45B H 1.2199 0.7652 0.1859 0.113 Uiso 1 1 calc R
H45C H 1.0857 0.7794 0.1487 0.113 Uiso 1 1 calc R
C46 C 1.2702(3) 0.5002(3) 0.17899(9) 0.0712(7) Uani 1 1 d .
H46A H 1.2341 0.4110 0.1837 0.107 Uiso 1 1 calc R
H46B H 1.3202 0.5336 0.2058 0.107 Uiso 1 1 calc R
H46C H 1.3469 0.5013 0.1556 0.107 Uiso 1 1 calc R
C47 C 0.8262(2) 0.35222(17) 0.19782(6) 0.0416(4) Uani 1 1 d .
C48 C 0.9806(4) 0.1540(3) 0.20391(10) 0.0756(7) Uani 1 1 d .
C49 C 1.1102(5) 0.0903(3) 0.18014(12) 0.1061(11) Uani 1 1 d .
H49A H 1.0724 0.0666 0.1509 0.159 Uiso 1 1 calc R
H49B H 1.1441 0.0119 0.1958 0.159 Uiso 1 1 calc R
H49C H 1.1998 0.1502 0.1781 0.159 Uiso 1 1 calc R
C72 C 0.88692(18) 0.48627(14) 0.12980(5) 0.0307(3) Uani 1 1 d .
H4 H 0.825(3) 0.157(2) 0.0798(8) 0.067(6) Uiso 1 1 d .
H1 H 0.499(3) 0.371(2) 0.0042(7) 0.067(6) Uiso 1 1 d .
H3 H 0.842(3) 0.008(2) 0.0230(8) 0.069(7) Uiso 1 1 d .
H2 H 0.527(3) 0.215(2) -0.0549(8) 0.073(7) Uiso 1 1 d .
H8 H 0.772(3) 0.707(2) 0.1165(7) 0.064(6) Uiso 1 1 d .
H6 H 0.567(3) 1.058(2) 0.1513(8) 0.069(6) Uiso 1 1 d .
H5 H 0.499(3) 0.969(2) 0.2192(8) 0.071(7) Uiso 1 1 d .
H7 H 0.701(3) 0.926(3) 0.0994(9) 0.085(8) Uiso 1 1 d .
H9 H 0.670(2) 0.5458(18) 0.2210(6) 0.044(5) Uiso 1 1 d .
H10 H 0.475(4) 0.776(3) 0.2595(9) 0.083(8) Uiso 1 1 d .
H11 H 0.890(5) 0.103(4) 0.2033(12) 0.125(13) Uiso 1 1 d .
H12 H 1.035(4) 0.179(3) 0.2318(10) 0.086(9) Uiso 1 1 d .
H13 H 1.233(3) 0.558(2) 0.0933(6) 0.053(5) Uiso 1 1 d .

loop_
_atom_site_aniso_label
_atom_site_aniso_U_11
_atom_site_aniso_U_22
_atom_site_aniso_U_33
_atom_site_aniso_U_23
_atom_site_aniso_U_13
_atom_site_aniso_U_12
S1 0.0267(2) 0.0446(2) 0.0452(2) -0.00325(17) 0.00642(16) -0.00687(15)
O18 0.0500(8) 0.0626(8) 0.0517(7) -0.0010(6) 0.0181(6) -0.0216(6)
O19 0.0374(7) 0.0601(8) 0.0730(9) -0.0071(7) -0.0025(6) 0.0083(6)
O20 0.0713(11) 0.0635(9) 0.0566(9) -0.0021(7) 0.0315(8) 0.0176(8)
O21 0.0659(10) 0.0659(9) 0.0521(8) 0.0203(7) 0.0254(7) 0.0054(7)
O22 0.0540(8) 0.0454(7) 0.0555(8) 0.0114(6) 0.0147(6) 0.0143(6)
N11 0.0289(7) 0.0486(8) 0.0344(7) -0.0014(6) 0.0059(5) -0.0100(5)
N12 0.0281(7) 0.0484(8) 0.0303(6) -0.0066(5) 0.0071(5) -0.0072(5)
C26 0.0537(12) 0.0470(11) 0.0667(13) -0.0124(9) 0.0066(10) 0.0082(8)
C27 0.0347(9) 0.0426(9) 0.0419(9) -0.0021(7) 0.0063(7) 0.0011(6)
C28 0.0374(10) 0.0473(10) 0.0474(10) -0.0062(8) 0.0064(8) 0.0017(7)
C29 0.0678(14) 0.0459(10) 0.0503(11) 0.0035(8) 0.0151(10) 0.0077(9)
C30 0.0856(17) 0.0487(11) 0.0617(14) 0.0124(10) 0.0117(12) 0.0045(10)
C31 0.0721(15) 0.0391(10) 0.0754(15) 0.0024(10) 0.0009(12) 0.0045(9)
C32 0.0337(9) 0.0452(9) 0.0359(8) 0.0007(7) 0.0104(7) 0.0006(7)
C33 0.0302(8) 0.0399(8) 0.0329(8) 0.0018(6) 0.0095(6) 0.0008(6)
C34 0.0336(9) 0.0422(9) 0.0439(9) -0.0021(7) 0.0058(7) -0.0113(6)
C35 0.0437(11) 0.0588(12) 0.0502(11) -0.0016(9) -0.0011(9) -0.0079(8)
C36 0.0615(14) 0.0743(14) 0.0485(11) -0.0090(10) -0.0006(10) -0.0177(11)
C37 0.0669(14) 0.0558(12) 0.0543(12) -0.0110(9) 0.0149(10) -0.0227(10)
C38 0.0711(15) 0.0443(11) 0.0690(14) -0.0028(10) 0.0143(12) -0.0003(10)
C39 0.0580(12) 0.0465(10) 0.0504(11) -0.0003(8) 0.0029(9) -0.0017(8)
C40 0.119(2) 0.0826(18) 0.0750(17) -0.0326(14) 0.0221(16) -0.0254(16)
C41 0.0774(17) 0.117(2) 0.0417(11) 0.0152(12) 0.0089(11) -0.0457(15)
C42 0.0416(12) 0.1130(19) 0.0729(15) -0.0479(14) 0.0219(11) -0.0097(12)
C43 0.0344(10) 0.0877(15) 0.0409(10) -0.0147(9) 0.0140(8) -0.0237(9)
C44 0.0370(9) 0.0624(11) 0.0349(8) -0.0109(7) 0.0023(7) -0.0078(8)
C45 0.0814(17) 0.0661(14) 0.0781(16) -0.0153(12) -0.0216(13) -0.0211(12)
C46 0.0487(13) 0.0884(16) 0.0756(15) -0.0028(12) -0.0195(11) -0.0038(11)
C47 0.0420(10) 0.0457(9) 0.0376(9) 0.0051(7) 0.0098(7) 0.0019(7)
C48 0.090(2) 0.0514(13) 0.0854(19) 0.0196(13) 0.0053(16) 0.0211(13)
C49 0.122(3) 0.0701(17) 0.126(3) 0.0010(16) 0.007(2) 0.0483(17)
C72 0.0278(8) 0.0329(7) 0.0316(7) 0.0001(6) 0.0077(6) 0.0013(5)

loop_
_atom_type_symbol
_atom_type_description
_atom_type_scat_dispersion_real
_atom_type_scat_dispersion_imag
_atom_type_scat_source
C C 0.0033 0.0016 'International Tables Vol C Tables 4.2.6.8 and 6.1.1.4'
N N 0.0061 0.0033 'International Tables Vol C Tables 4.2.6.8 and 6.1.1.4'
O O 0.0106 0.0060 'International Tables Vol C Tables 4.2.6.8 and 6.1.1.4'
S S 0.1246 0.1234 'International Tables Vol C Tables 4.2.6.8 and 6.1.1.4'
H H 0.0000 0.0000 'International Tables Vol C Tables 4.2.6.8 and 6.1.1.4'

loop_
_geom_angle_atom_site_label_1
_geom_angle_atom_site_label_2
_geom_angle_atom_site_label_3
_geom_angle
O19 S1 O18 116.95(9)
O19 S1 N11 109.47(8)
O18 S1 N11 113.97(8)
O19 S1 C34 108.29(8)
O18 S1 C34 106.83(8)
N11 S1 C34 99.73(8)
C28 O20 H10 110.6(17)
C47 O22 C48 117.20(16)
C72 N11 S1 125.19(11)
C72 N12 C43 120.82(13)
C72 N12 C44 122.76(13)
C43 N12 C44 116.41(13)
C31 C26 C28 120.3(2)
C31 C26 H5 121.4(14)
C28 C26 H5 118.3(14)
C29 C27 C28 117.37(16)
C29 C27 C32 124.47(16)
C28 C27 C32 118.15(15)
O20 C28 C26 121.89(17)
O20 C28 C27 117.18(16)
C26 C28 C27 120.92(18)
C30 C29 C27 121.4(2)
C30 C29 H8 119.6(12)
C27 C29 H8 119.1(12)
C29 C30 C31 120.2(2)
C29 C30 H7 119.5(16)
C31 C30 H7 120.3(16)
C26 C31 C30 119.9(2)
C26 C31 H6 118.7(14)
C30 C31 H6 121.3(14)
C33 C32 C27 131.54(16)
C33 C32 H9 113.8(11)
C27 C32 H9 114.6(11)
C32 C33 C47 117.09(15)
C32 C33 C72 127.30(14)
C47 C33 C72 115.54(13)
C35 C34 C39 120.31(17)
C35 C34 S1 120.58(15)
C39 C34 S1 119.09(14)
C34 C35 C36 118.9(2)
C34 C35 H1 118.3(13)
C36 C35 H1 122.9(13)
C37 C36 C35 121.6(2)
C37 C36 H2 121.0(14)
C35 C36 H2 117.4(14)
C38 C37 C36 118.34(19)
C38 C37 C40 120.1(2)
C36 C37 C40 121.5(2)
C37 C38 C39 121.6(2)
C37 C38 H3 122.2(15)
C39 C38 H3 116.1(15)
C38 C39 C34 119.2(2)
C38 C39 H4 121.0(13)
C34 C39 H4 119.7(13)
C37 C40 H40A 109.5
C37 C40 H40B 109.5
H40A C40 H40B 109.5
C37 C40 H40C 109.5
H40A C40 H40C 109.5
H40B C40 H40C 109.5
C43 C41 H41A 109.5
C43 C41 H41B 109.5
H41A C41 H41B 109.5
C43 C41 H41C 109.5
H41A C41 H41C 109.5
H41B C41 H41C 109.5
C43 C42 H42A 109.5
C43 C42 H42B 109.5
H42A C42 H42B 109.5
C43 C42 H42C 109.5
H42A C42 H42C 109.5
H42B C42 H42C 109.5
N12 C43 C42 112.50(18)
N12 C43 C41 111.32(18)
C42 C43 C41 114.08(18)
N12 C43 H13 103.3(12)
C42 C43 H13 103.1(12)
C41 C43 H13 111.6(12)
N12 C44 C45 111.50(16)
N12 C44 C46 111.71(15)
C45 C44 C46 111.54(18)
N12 C44 H44 107.3
C45 C44 H44 107.3
C46 C44 H44 107.3
C44 C45 H45A 109.5
C44 C45 H45B 109.5
H45A C45 H45B 109.5
C44 C45 H45C 109.5
H45A C45 H45C 109.5
H45B C45 H45C 109.5
C44 C46 H46A 109.5
C44 C46 H46B 109.5
H46A C46 H46B 109.5
C44 C46 H46C 109.5
H46A C46 H46C 109.5
H46B C46 H46C 109.5
O21 C47 O22 123.27(16)
O21 C47 C33 124.96(17)
O22 C47 C33 111.69(14)
C49 C48 O22 107.8(2)
C49 C48 H11 111(2)
O22 C48 H11 107(2)
C49 C48 H12 102.0(17)
O22 C48 H12 106.2(16)
H11 C48 H12 122(3)
C48 C49 H49A 109.5
C48 C49 H49B 109.5
H49A C49 H49B 109.5
C48 C49 H49C 109.5
H49A C49 H49C 109.5
H49B C49 H49C 109.5
N11 C72 N12 118.70(13)
N11 C72 C33 121.68(13)
N12 C72 C33 119.60(13)

loop_
_geom_bond_atom_site_label_1
_geom_bond_atom_site_label_2
_geom_bond_distance
S1 O19 1.4327(13)
S1 O18 1.4306(13)
S1 N11 1.6051(13)
S1 C34 1.7561(18)
O20 C28 1.352(2)
O20 H10 0.87(3)
O21 C47 1.203(2)
O22 C47 1.321(2)
O22 C48 1.464(3)
N11 C72 1.3056(19)
N12 C72 1.3289(19)
N12 C43 1.482(2)
N12 C44 1.4817(19)
C26 C31 1.360(3)
C26 C28 1.385(3)
C26 H5 0.95(3)
C27 C29 1.387(3)
C27 C28 1.397(2)
C27 C32 1.452(2)
C29 C30 1.374(3)
C29 H8 0.99(2)
C30 C31 1.378(3)
C30 H7 0.96(3)
C31 H6 0.95(2)
C32 C33 1.343(2)
C32 H9 0.99(2)
C33 C47 1.483(2)
C33 C72 1.492(2)
C34 C35 1.379(2)
C34 C39 1.385(3)
C35 C36 1.383(3)
C35 H1 1.00(2)
C36 C37 1.374(3)
C36 H2 1.00(2)
C37 C38 1.373(3)
C37 C40 1.509(3)
C38 C39 1.373(3)
C38 H3 0.91(2)
C39 H4 0.99(2)
C40 H40A 0.9600
C40 H40B 0.9600
C40 H40C 0.9600
C41 C43 1.521(3)
C41 H41A 0.9600
C41 H41B 0.9600
C41 H41C 0.9600
C42 C43 1.510(3)
C42 H42A 0.9600
C42 H42B 0.9600
C42 H42C 0.9600
C43 H13 0.98(2)
C44 C45 1.510(3)
C44 C46 1.514(3)
C44 H44 0.9800
C45 H45A 0.9600
C45 H45B 0.9600
C45 H45C 0.9600
C46 H46A 0.9600
C46 H46B 0.9600
C46 H46C 0.9600
C48 C49 1.454(4)
C48 H11 0.91(4)
C48 H12 0.98(3)
C49 H49A 0.9600
C49 H49B 0.9600
C49 H49C 0.9600
